data_2210627
loop_
_publ_author_name
'Luo, Wang-Xi'
'Yu, Ming-Ming'
'Zheng, Lei'
'Cui, Ai-Li'
'Kou, Hui-Zhong'

_publ_section_title
;
 Poly[\m-4,4'-bipyridine-di-\m-isothiocyanato-copper(II)]
;
_journal_coeditor_code HB2136
_journal_issue 10
_journal_name_full 'Acta Crystallographica Section E'
_journal_page_first m2532
_journal_page_last m2534
_journal_paper_doi 10.1107/S1600536806036117
_journal_volume 62
_journal_year 2006
_chemical_formula_iupac '[Cu (N C S)2 (C10 H8 N2)]'
_chemical_formula_moiety 'C12 H8 Cu N4 S2'
_chemical_formula_sum 'C12 H8 Cu N4 S2'
_chemical_formula_weight 335.88
_chemical_name_systematic
;
Poly[\m-4,4'-bipyridine-\k^2^N:N'-di-\m-isothiocyanato-copper(II)]
;
_space_group_IT_number 54
_symmetry_cell_setting orthorhombic
_symmetry_space_group_name_Hall '-P 2a 2ac'
_symmetry_space_group_name_H-M 'P c c a'
_atom_sites_solution_hydrogens geom
_atom_sites_solution_primary direct
_atom_sites_solution_secondary difmap
_audit_creation_method SHELXL-97
_cell_angle_alpha 90.00
_cell_angle_beta 90.00
_cell_angle_gamma 90.00
_cell_formula_units_Z 4
_cell_length_a 10.879(2)
_cell_length_b 5.7070(11)
_cell_length_c 22.336(5)
_cell_measurement_reflns_used 2450
_cell_measurement_temperature 292(3)
_cell_measurement_theta_max 26.00
_cell_measurement_theta_min 2.61
_cell_volume 1386.8(5)
_computing_cell_refinement 'SAINT (Bruker, 2000)'
_computing_data_collection 'SMART (Bruker, 2000)'
_computing_data_reduction SAINT
_computing_molecular_graphics 'XP in SHELXTL (Sheldrick, 1998)'
_computing_publication_material SHELXTL
_computing_structure_refinement 'SHELXL97 (Sheldrick, 1997)'
_computing_structure_solution 'SHELXS97 (Sheldrick, 1997)'
_diffrn_ambient_temperature 292(3)
_diffrn_measured_fraction_theta_full 0.986
_diffrn_measured_fraction_theta_max 0.966
_diffrn_measurement_device_type 'Bruker SMART APEX CCD'
_diffrn_measurement_method \w
_diffrn_radiation_monochromator graphite
_diffrn_radiation_source 'fine-focus sealed tube'
_diffrn_radiation_type MoK\a
_diffrn_radiation_wavelength 0.71073
_diffrn_reflns_av_R_equivalents 0.0456
_diffrn_reflns_av_sigmaI/netI 0.0369
_diffrn_reflns_limit_h_max 13
_diffrn_reflns_limit_h_min -13
_diffrn_reflns_limit_k_max 4
_diffrn_reflns_limit_k_min -7
_diffrn_reflns_limit_l_max 23
_diffrn_reflns_limit_l_min -27
_diffrn_reflns_number 7574
_diffrn_reflns_theta_full 26.00
_diffrn_reflns_theta_max 26.00
_diffrn_reflns_theta_min 2.61
_diffrn_standards_decay_% 0
_exptl_absorpt_coefficient_mu 1.865
_exptl_absorpt_correction_T_max 0.917
_exptl_absorpt_correction_T_min 0.898
_exptl_absorpt_correction_type multi-scan
_exptl_absorpt_process_details '(SADABS; Bruker, 2000)'
_exptl_crystal_colour green
_exptl_crystal_density_diffrn 1.609
_exptl_crystal_density_method 'not measured'
_exptl_crystal_description needle
_exptl_crystal_F_000 676
_exptl_crystal_size_max 0.2
_exptl_crystal_size_mid 0.05
_exptl_crystal_size_min 0.05
_refine_diff_density_max 0.531
_refine_diff_density_min -0.317
_refine_ls_extinction_method none
_refine_ls_goodness_of_fit_ref 1.056
_refine_ls_hydrogen_treatment constr
_refine_ls_matrix_type full
_refine_ls_number_parameters 107
_refine_ls_number_reflns 1323
_refine_ls_number_restraints 0
_refine_ls_restrained_S_all 1.056
_refine_ls_R_factor_all 0.0614
_refine_ls_R_factor_gt 0.0460
_refine_ls_shift/su_max 0.000
_refine_ls_shift/su_mean 0.000
_refine_ls_structure_factor_coef Fsqd
_refine_ls_weighting_details 'calc w=1/[\s^2^(Fo^2^)+(0.052P)^2^+1.1086P] where P=(Fo^2^+2Fc^2^)/3'
_refine_ls_weighting_scheme calc
_refine_ls_wR_factor_gt 0.1018
_refine_ls_wR_factor_ref 0.1085
_reflns_number_gt 1036
_reflns_number_total 1323
_reflns_threshold_expression I>2\s(I)
_cod_data_source_file hb2136.cif
_cod_data_source_block I
_cod_depositor_comments
;
The following automatic conversions were performed:
'_symmetry_cell_setting' value 'Orthorhombic' changed to 'orthorhombic'
according to '/home/saulius/struct/CIF-dictionaries/cif_core.dic'
dictionary named 'cif_core.dic' version 2.4.1 from 2010-06-29.

Automatic conversion script
Id: cif_fix_enum 1527 2010-12-29 10:47:43Z saulius 

The following automatic conversions were performed:

'_symmetry_cell_setting' value 'Orthorhombic' changed to
'orthorhombic' according to
/home/saulius/struct/CIF-dictionaries/cif_core.dic dictionary named
'cif_core.dic' version 2.4.1 from 2010-06-29.

Automatic conversion script
Id: cif_fix_values 1715 2011-07-08 13:25:40Z adriana 
;
_cod_database_code 2210627
_cod_database_fobs_code 2210627

loop_
_symmetry_equiv_pos_as_xyz
'x, y, z'
'-x+1/2, -y, z'
'-x, y, -z+1/2'
'x+1/2, -y, -z+1/2'
'-x, -y, -z'
'x-1/2, y, -z'
'x, -y, z-1/2'
'-x-1/2, y, z-1/2'

loop_
_atom_site_type_symbol
_atom_site_label
_atom_site_fract_x
_atom_site_fract_y
_atom_site_fract_z
_atom_site_U_iso_or_equiv
_atom_site_adp_type
_atom_site_calc_flag
_atom_site_refinement_flags
_atom_site_occupancy
Cu Cu1 0.2500 0.5000 0.40909(3) 0.0351(2) Uani d S 1
C C1 0.2398(8) 0.6971(14) 0.2886(3) 0.046(2) Uani d P 0.50
H H1A 0.2326 0.8351 0.3105 0.056 Uiso calc PR 0.50
C C2 0.2395(8) 0.7060(12) 0.2268(3) 0.0420(19) Uani d P 0.50
H H2A 0.2321 0.8505 0.2079 0.050 Uiso calc PR 0.50
C C1' 0.1512(7) 0.4370(13) 0.2827(3) 0.0382(18) Uani d P 0.50
H H1'A 0.0805 0.3921 0.3030 0.046 Uiso calc PR 0.50
C C2' 0.1467(7) 0.4338(13) 0.2207(3) 0.0387(18) Uani d P 0.50
H H2'A 0.0762 0.3883 0.2002 0.046 Uiso calc PR 0.50
C C3 0.2500 0.5000 0.1913(2) 0.0340(12) Uani d S 1
C C4 0.1972(4) 0.3272(6) 0.03153(17) 0.0392(9) Uani d . 1
H H4A 0.1600 0.2055 0.0106 0.047 Uiso calc R 1
C C5 0.1953(3) 0.3206(6) 0.09273(16) 0.0358(8) Uani d . 1
H H5A 0.1575 0.1966 0.1125 0.043 Uiso calc R 1
C C6 0.2500 0.5000 0.1252(2) 0.0316(11) Uani d S 1
C C7 0.0942(3) 0.0512(6) 0.40533(14) 0.0279(8) Uani d . 1
N N1 0.2500 0.5000 0.3164(2) 0.0363(10) Uani d S 1
N N2 0.2500 0.5000 0.0004(2) 0.0366(10) Uani d S 1
N N3 0.1458(3) 0.2250(5) 0.40911(13) 0.0358(7) Uani d . 1
S S1 0.02021(9) -0.19642(17) 0.40090(5) 0.0507(3) Uani d . 1

loop_
_atom_site_aniso_label
_atom_site_aniso_U_11
_atom_site_aniso_U_22
_atom_site_aniso_U_33
_atom_site_aniso_U_12
_atom_site_aniso_U_13
_atom_site_aniso_U_23
Cu1 0.0491(4) 0.0285(4) 0.0278(4) -0.0137(3) 0.000 0.000
C1 0.071(6) 0.040(4) 0.028(4) 0.003(4) 0.002(4) -0.008(3)
C2 0.067(5) 0.032(4) 0.027(4) 0.005(4) -0.003(4) 0.012(3)
C1' 0.037(4) 0.051(5) 0.027(4) -0.012(3) 0.007(3) 0.001(3)
C2' 0.032(4) 0.055(5) 0.029(4) -0.014(3) -0.002(3) -0.001(3)
C3 0.037(3) 0.035(3) 0.030(3) 0.001(2) 0.000 0.000
C5 0.038(2) 0.0336(19) 0.036(2) -0.0071(17) 0.0037(17) -0.0003(16)
C4 0.049(2) 0.0324(19) 0.036(2) -0.0049(18) -0.0032(18) -0.0041(16)
C6 0.023(3) 0.041(3) 0.031(3) 0.005(2) 0.000 0.000
C7 0.0308(18) 0.0293(18) 0.0235(17) 0.0005(15) 0.0001(15) 0.0008(13)
N1 0.043(3) 0.032(2) 0.033(2) -0.0061(19) 0.000 0.000
N2 0.043(3) 0.034(2) 0.032(2) 0.0065(19) 0.000 0.000
N3 0.0417(19) 0.0286(16) 0.0372(18) -0.0089(14) -0.0017(15) -0.0003(13)
S1 0.0388(6) 0.0297(5) 0.0836(8) -0.0081(4) -0.0085(6) -0.0043(5)

loop_
_atom_type_symbol
_atom_type_description
_atom_type_scat_dispersion_real
_atom_type_scat_dispersion_imag
_atom_type_scat_source
C C 0.0033 0.0016 'International Tables Vol C Tables 4.2.6.8 and 6.1.1.4'
H H 0.0000 0.0000 'International Tables Vol C Tables 4.2.6.8 and 6.1.1.4'
N N 0.0061 0.0033 'International Tables Vol C Tables 4.2.6.8 and 6.1.1.4'
O O 0.0106 0.0060 'International Tables Vol C Tables 4.2.6.8 and 6.1.1.4'
S S 0.1246 0.1234 'International Tables Vol C Tables 4.2.6.8 and 6.1.1.4'
Cu Cu 0.3201 1.2651 'International Tables Vol C Tables 4.2.6.8 and 6.1.1.4'

loop_
_geom_angle_atom_site_label_1
_geom_angle_atom_site_label_2
_geom_angle_atom_site_label_3
_geom_angle_site_symmetry_1
_geom_angle_site_symmetry_3
_geom_angle
_geom_angle_publ_flag
N3 Cu1 N3 2_565 . 180.0 n
N3 Cu1 N2 2_565 7_566 89.99(9) n
N3 Cu1 N2 . 7_566 89.99(9) n
N3 Cu1 N1 2_565 . 90.01(9) n
N3 Cu1 N1 . . 90.01(9) n
N2 Cu1 N1 7_566 . 180.0 n
C7 N3 Cu1 . . 172.4(3) y
C7 S1 Cu1 . 1_545 94.8(2) y
C2' C3 C2' 2_565 . 122.0(7) ?
C2' C3 C2 2_565 . 64.3(5) ?
C2' C3 C2 . . 83.9(5) ?
C2' C3 C2 2_565 2_565 83.9(5) ?
C2' C3 C2 . 2_565 64.3(5) ?
C2 C3 C2 . 2_565 112.3(6) ?
C2' C3 C6 2_565 . 119.0(4) ?
C2' C3 C6 . . 119.0(4) ?
C2 C3 C6 . . 123.9(3) ?
C2 C3 C6 2_565 . 123.9(3) ?
C1 N1 C1 2_565 . 122.5(8) ?
C1 N1 C1' 2_565 . 64.6(5) ?
C1 N1 C1' . . 84.1(5) ?
C1 N1 C1' 2_565 2_565 84.1(5) ?
C1 N1 C1' . 2_565 64.6(5) ?
C1' N1 C1' . 2_565 112.8(7) ?
C1 N1 Cu1 2_565 . 118.7(4) ?
C1 N1 Cu1 . . 118.7(4) ?
C1' N1 Cu1 . . 123.6(3) ?
C1' N1 Cu1 2_565 . 123.6(3) ?
N3 C7 S1 . . 179.2(3) yes
N1 C1 C2 . . 120.8(7) ?
N1 C1 H1A . . 119.6 ?
C2 C1 H1A . . 119.6 ?
C1 C2 C3 . . 121.8(6) ?
C1 C2 H2A . . 119.1 ?
C3 C2 H2A . . 119.1 ?
N1 C1' C2' . . 125.7(6) ?
N1 C1' H1'A . . 117.1 ?
C2' C1' H1'A . . 117.1 ?
C3 C2' C1' . . 116.8(6) ?
C3 C2' H2'A . . 121.6 ?
C1' C2' H2'A . . 121.6 ?
C4 N2 C4 2_565 . 117.4(5) ?
C4 N2 Cu1 2_565 7_565 121.3(2) ?
C4 N2 Cu1 . 7_565 121.3(2) ?
C4 C5 C6 . . 119.7(4) ?
C4 C5 H5A . . 120.2 ?
C6 C5 H5A . . 120.2 ?
N2 C4 C5 . . 123.1(4) ?
N2 C4 H4A . . 118.4 ?
C5 C4 H4A . . 118.4 ?
C5 C6 C5 . 2_565 117.1(5) ?
C5 C6 C3 . . 121.5(2) ?
C5 C6 C3 2_565 . 121.5(2) ?

loop_
_geom_bond_atom_site_label_1
_geom_bond_atom_site_label_2
_geom_bond_site_symmetry_2
_geom_bond_distance
_geom_bond_publ_flag
Cu1 N3 . 1.937(3) yes
Cu1 N3 2_565 1.937(3) n
Cu1 N2 7_566 2.040(4) yes
Cu1 N1 . 2.071(5) yes
Cu1 S1 1_565 3.0471(12) yes
Cu1 S1 2_555 3.0471(12) n
S1 C7 . 1.629(3) n
N3 C7 . 1.142(4) n
C3 C2' . 1.355(7) ?
C3 C2 . 1.423(8) ?
C3 C6 . 1.476(7) ?
N1 C1 2_565 1.289(8) ?
N1 C1 . 1.289(8) ?
N1 C1' . 1.361(8) ?
N1 C1' 2_565 1.361(8) ?
C1 C2 . 1.382(11) ?
C1 H1A . 0.9300 ?
C2 H2A . 0.9300 ?
C1' C2' . 1.386(9) ?
C1' H1'A . 0.9300 ?
C2' H2'A . 0.9300 ?
N2 C4 2_565 1.336(4) ?
N2 C4 . 1.336(4) ?
N2 Cu1 7_565 2.040(4) ?
C5 C4 . 1.368(5) ?
C5 C6 . 1.389(4) ?
C5 H5A . 0.9300 ?
C4 H4A . 0.9300 ?
C6 C5 2_565 1.389(4) ?
